data_2021932
loop_
_publ_author_name
'Tan, Xue-Jie'
'Wang, Di'
'Hei, Xiao-Ming'
'Yang, Feng-Cun'
'Zhu, Ya-Ling'
'Xing, Dian-Xiang'
'Ma, Jian-Ping'

_publ_section_title
;
 Synthesis, crystal structures, antiproliferative activities and reverse
 docking studies of eight novel Schiff bases derived from benzil
;
_journal_coeditor_code FP3080
_journal_issue 1
_journal_name_full 'Acta Crystallographica Section C'
_journal_page_first 44
_journal_page_last 63
_journal_paper_doi 10.1107/S2053229619015687
_journal_volume 76
_journal_year 2020
_chemical_formula_iupac 'C25 H18 N2 O'
_chemical_formula_moiety 'C25 H18 N2 O'
_chemical_formula_sum 'C25 H18 N2 O'
_chemical_formula_weight 362.41
_chemical_name_systematic (<i>Z</i>)-2-{(<i>E</i>)-[(Naphthalen-1-yl)methylidene]hydrazinylidene}-1,2-diphenylethanone
_space_group_crystal_system monoclinic
_space_group_IT_number 14
_space_group_name_Hall '-P 2ybc'
_space_group_name_H-M_alt 'P 1 21/c 1'
_atom_sites_solution_hydrogens geom
_audit_creation_method SHELXL-2016/6
_cell_angle_alpha 90
_cell_angle_beta 94.814(7)
_cell_angle_gamma 90
_cell_formula_units_Z 4
_cell_length_a 17.2081(13)
_cell_length_b 9.4075(8)
_cell_length_c 11.9703(9)
_cell_measurement_reflns_used 380
_cell_measurement_temperature 293(2)
_cell_measurement_theta_max 26.00
_cell_measurement_theta_min 2.45
_cell_volume 1931.0(3)
_computing_cell_refinement
;
SMART (Bruker, 2000)
;
_computing_data_collection
;
SMART (Bruker, 2000)
;
_computing_data_reduction
;
SAINT (Bruker, 2000)
;
_computing_molecular_graphics
;
SHELXTL (Bruker, 2000), PLATON (Spek, 2009)
and DIAMOND (Brandenburg & Putz, 1999)
;
_computing_publication_material
;
SHELXL2016 (Sheldrick, 2015b)
and WinGX (Farrugia, 2012)
;
_computing_structure_refinement
;
SHELXL2016 (Sheldrick, 2015b)
;
_computing_structure_solution
;
SHELXS2016 (Sheldrick, 2015a)
;
_diffrn_ambient_temperature 293(2)
_diffrn_detector_area_resol_mean 10.12
_diffrn_measured_fraction_theta_full 0.999
_diffrn_measured_fraction_theta_max 0.999
_diffrn_measurement_device_type 'Bruker SMART CCD area detector'
_diffrn_measurement_method 'phi and omega scans'
_diffrn_radiation_source 'fine-focus sealed tube'
_diffrn_radiation_type MoK\a
_diffrn_radiation_wavelength 0.71073
_diffrn_reflns_av_R_equivalents 0.0775
_diffrn_reflns_av_unetI/netI 0.1188
_diffrn_reflns_limit_h_max 20
_diffrn_reflns_limit_h_min -20
_diffrn_reflns_limit_k_max 10
_diffrn_reflns_limit_k_min -11
_diffrn_reflns_limit_l_max 14
_diffrn_reflns_limit_l_min -14
_diffrn_reflns_number 10556
_diffrn_reflns_theta_full 24.998
_diffrn_reflns_theta_max 24.998
_diffrn_reflns_theta_min 2.945
_exptl_absorpt_coefficient_mu 0.077
_exptl_absorpt_correction_T_max 0.989
_exptl_absorpt_correction_T_min 0.970
_exptl_absorpt_correction_type multi-scan
_exptl_absorpt_process_details
;
(SADABS; Bruker, 2000)
;
_exptl_crystal_colour yellow
_exptl_crystal_density_diffrn 1.247
_exptl_crystal_description block
_exptl_crystal_F_000 760
_exptl_crystal_size_max 0.40
_exptl_crystal_size_mid 0.40
_exptl_crystal_size_min 0.16
_refine_diff_density_max 0.145
_refine_diff_density_min -0.145
_refine_ls_extinction_coef 0.00135(15)
_refine_ls_extinction_expression Fc^*^=kFc[1+0.001xFc^2^\l^3^/sin(2\q)]^-1/4^
_refine_ls_extinction_method
;
SHELXL2016 (Sheldrick, 2015b)
;
_refine_ls_goodness_of_fit_ref 0.867
_refine_ls_hydrogen_treatment refU
_refine_ls_matrix_type full
_refine_ls_number_parameters 272
_refine_ls_number_reflns 3396
_refine_ls_number_restraints 0
_refine_ls_restrained_S_all 0.867
_refine_ls_R_factor_all 0.1580
_refine_ls_R_factor_gt 0.0520
_refine_ls_shift/su_max 0.000
_refine_ls_shift/su_mean 0.000
_refine_ls_structure_factor_coef Fsqd
_refine_ls_weighting_details 'w=1/[\s^2^(Fo^2^)+(0.0024P)^2^] where P=(Fo^2^+2Fc^2^)/3'
_refine_ls_weighting_scheme calc
_refine_ls_wR_factor_gt 0.0612
_refine_ls_wR_factor_ref 0.0828
_reflns_number_gt 1411
_reflns_number_total 3396
_reflns_threshold_expression 'I > 2\s(I)'
_cod_data_source_file fp3080sup1.cif
_cod_data_source_block 8-BDHFN
_cod_original_sg_symbol_H-M 'P 21/c'
_cod_database_code 2021932
_shelx_space_group_comment
;
The symmetry employed for this shelxl refinement is uniquely defined
by the following loop, which should always be used as a source of
symmetry information in preference to the above space-group names.
They are only intended as comments.
;
_shelx_estimated_absorpt_t_min 0.901
_shelx_estimated_absorpt_t_max 0.948

loop_
_space_group_symop_operation_xyz
'x, y, z'
'-x, y+1/2, -z+1/2'
'-x, -y, -z'
'x, -y-1/2, z-1/2'

loop_
_atom_site_type_symbol
_atom_site_label
_atom_site_fract_x
_atom_site_fract_y
_atom_site_fract_z
_atom_site_U_iso_or_equiv
_atom_site_adp_type
_atom_site_calc_flag
_atom_site_occupancy
C C1 0.38170(16) 0.3245(3) 0.5324(2) 0.0479(7) Uani d 1
C C2 0.45003(16) 0.2405(3) 0.5767(2) 0.0492(8) Uani d 1
C C3 0.51422(17) 0.2274(3) 0.5158(3) 0.0695(10) Uani d 1
H H3 0.515242 0.274493 0.447585 0.063(9) Uiso calc 1
C C4 0.57683(19) 0.1451(4) 0.5553(3) 0.0787(11) Uani d 1
H H4 0.619504 0.135979 0.513009 0.096(12) Uiso calc 1
C C5 0.57676(19) 0.0761(4) 0.6569(3) 0.0700(10) Uani d 1
H H5 0.619147 0.020890 0.683658 0.072(10) Uiso calc 1
C C6 0.51344(19) 0.0901(3) 0.7175(3) 0.0696(10) Uani d 1
H H6 0.512814 0.044390 0.786371 0.077(10) Uiso calc 1
C C7 0.45071(18) 0.1709(3) 0.6779(2) 0.0628(9) Uani d 1
H H7 0.407940 0.178794 0.720078 0.051(8) Uiso calc 1
C C8 0.30593(16) 0.3112(3) 0.5892(2) 0.0506(8) Uani d 1
C C9 0.24449(15) 0.2118(3) 0.5424(2) 0.0471(7) Uani d 1
C C10 0.25215(19) 0.1364(3) 0.4446(2) 0.0645(9) Uani d 1
H H10 0.296674 0.147167 0.406439 0.068(10) Uiso calc 1
C C11 0.1942(2) 0.0460(4) 0.4042(3) 0.0811(11) Uani d 1
H H11 0.199667 -0.004809 0.338738 0.075(11) Uiso calc 1
C C12 0.1284(2) 0.0298(4) 0.4592(4) 0.0904(12) Uani d 1
H H12 0.089288 -0.032034 0.431149 0.105(14) Uiso calc 1
C C13 0.1199(2) 0.1044(4) 0.5554(3) 0.0878(12) Uani d 1
H H13 0.074829 0.093934 0.592373 0.111(13) Uiso calc 1
C C14 0.17771(18) 0.1948(4) 0.5978(3) 0.0675(10) Uani d 1
H H14 0.171980 0.244559 0.663753 0.075(11) Uiso calc 1
C C15 0.31775(17) 0.5533(3) 0.3302(2) 0.0556(8) Uani d 1
H H15 0.366978 0.567807 0.305639 0.066(9) Uiso calc 1
C C16 0.25293(16) 0.6289(3) 0.2709(2) 0.0491(8) Uani d 1
C C17 0.27243(19) 0.7208(3) 0.1884(2) 0.0634(9) Uani d 1
H H17 0.324544 0.731061 0.174771 0.042(7) Uiso calc 1
C C18 0.2158(2) 0.7989(3) 0.1247(3) 0.0724(10) Uani d 1
H H18 0.230588 0.860029 0.069249 0.075(10) Uiso calc 1
C C19 0.1399(2) 0.7866(4) 0.1429(3) 0.0739(10) Uani d 1
H H19 0.102806 0.839726 0.100082 0.099(12) Uiso calc 1
C C20 0.11607(19) 0.6942(3) 0.2262(2) 0.0578(8) Uani d 1
C C21 0.17273(17) 0.6118(3) 0.2911(2) 0.0489(8) Uani d 1
C C22 0.14497(17) 0.5146(3) 0.3686(2) 0.0534(8) Uani d 1
H H22 0.180386 0.457731 0.411164 0.053(9) Uiso calc 1
C C23 0.06746(18) 0.5025(3) 0.3824(2) 0.0632(9) Uani d 1
H H23 0.050872 0.437604 0.433924 0.039(8) Uiso calc 1
C C24 0.0127(2) 0.5861(4) 0.3203(3) 0.0771(10) Uani d 1
H H24 -0.039946 0.578124 0.331423 0.100(12) Uiso calc 1
C C25 0.0365(2) 0.6792(4) 0.2435(3) 0.0790(11) Uani d 1
H H25 -0.000333 0.733990 0.201654 0.074(10) Uiso calc 1
N N1 0.38670(13) 0.4055(3) 0.44718(19) 0.0589(7) Uani d 1
N N2 0.31309(13) 0.4685(3) 0.41351(19) 0.0569(7) Uani d 1
O O1 0.29977(11) 0.3808(2) 0.67417(16) 0.0753(7) Uani d 1

loop_
_atom_site_aniso_label
_atom_site_aniso_U_11
_atom_site_aniso_U_22
_atom_site_aniso_U_33
_atom_site_aniso_U_12
_atom_site_aniso_U_13
_atom_site_aniso_U_23
C1 0.0473(18) 0.049(2) 0.0467(17) 0.0024(16) 0.0003(14) -0.0007(15)
C2 0.0482(18) 0.055(2) 0.0429(18) 0.0022(16) -0.0030(15) 0.0009(15)
C3 0.061(2) 0.090(3) 0.059(2) 0.013(2) 0.0103(18) 0.021(2)
C4 0.051(2) 0.104(3) 0.081(3) 0.019(2) 0.012(2) 0.013(2)
C5 0.056(2) 0.081(3) 0.071(2) 0.024(2) -0.0086(18) -0.002(2)
C6 0.073(2) 0.081(3) 0.053(2) 0.022(2) -0.0043(18) 0.010(2)
C7 0.062(2) 0.074(3) 0.0531(19) 0.0133(19) 0.0109(18) 0.0073(18)
C8 0.0479(19) 0.056(2) 0.0477(17) 0.0112(17) 0.0042(15) 0.0088(16)
C9 0.0436(17) 0.046(2) 0.0520(18) 0.0033(16) 0.0070(14) 0.0075(15)
C10 0.063(2) 0.071(3) 0.060(2) -0.009(2) 0.0118(19) -0.0078(18)
C11 0.084(3) 0.078(3) 0.079(3) -0.015(2) -0.003(2) -0.016(2)
C12 0.074(3) 0.093(3) 0.101(3) -0.028(3) -0.010(3) 0.020(3)
C13 0.060(3) 0.113(4) 0.092(3) -0.011(2) 0.013(2) 0.020(3)
C14 0.059(2) 0.086(3) 0.059(2) 0.006(2) 0.0130(18) 0.007(2)
C15 0.046(2) 0.061(2) 0.060(2) 0.0003(17) 0.0028(16) 0.0022(17)
C16 0.054(2) 0.048(2) 0.0447(17) 0.0007(17) 0.0011(15) -0.0002(15)
C17 0.060(2) 0.069(3) 0.061(2) -0.0101(19) 0.0059(18) 0.0118(18)
C18 0.094(3) 0.059(2) 0.062(2) -0.002(2) -0.008(2) 0.0230(19)
C19 0.077(3) 0.068(3) 0.074(2) 0.007(2) -0.009(2) 0.012(2)
C20 0.066(2) 0.049(2) 0.057(2) 0.0008(19) -0.0016(17) -0.0001(17)
C21 0.059(2) 0.045(2) 0.0420(17) 0.0005(17) -0.0022(15) 0.0001(15)
C22 0.054(2) 0.057(2) 0.0481(18) 0.0011(18) -0.0054(16) 0.0010(17)
C23 0.062(2) 0.064(2) 0.064(2) -0.001(2) 0.0039(18) 0.0066(19)
C24 0.055(2) 0.082(3) 0.094(3) 0.006(2) 0.003(2) 0.006(2)
C25 0.070(3) 0.074(3) 0.089(3) 0.019(2) -0.011(2) 0.020(2)
N1 0.0497(16) 0.0657(19) 0.0605(16) 0.0099(14) -0.0009(13) 0.0128(14)
N2 0.0538(17) 0.0599(19) 0.0564(16) 0.0068(14) 0.0019(13) 0.0143(13)
O1 0.0744(16) 0.0946(19) 0.0576(13) 0.0072(13) 0.0088(11) -0.0200(13)

loop_
_atom_type_symbol
_atom_type_description
_atom_type_scat_dispersion_real
_atom_type_scat_dispersion_imag
_atom_type_scat_source
C C 0.0033 0.0016 'International Tables Vol C Tables 4.2.6.8 and 6.1.1.4'
H H 0.0000 0.0000 'International Tables Vol C Tables 4.2.6.8 and 6.1.1.4'
N N 0.0061 0.0033 'International Tables Vol C Tables 4.2.6.8 and 6.1.1.4'
O O 0.0106 0.0060 'International Tables Vol C Tables 4.2.6.8 and 6.1.1.4'

loop_
_geom_angle_atom_site_label_1
_geom_angle_atom_site_label_2
_geom_angle_atom_site_label_3
_geom_angle
N1 C1 C2 119.9(3)
N1 C1 C8 121.4(3)
C2 C1 C8 118.7(2)
C7 C2 C3 118.4(3)
C7 C2 C1 121.2(3)
C3 C2 C1 120.4(3)
C4 C3 C2 120.4(3)
C4 C3 H3 119.8
C2 C3 H3 119.8
C3 C4 C5 120.6(3)
C3 C4 H4 119.7
C5 C4 H4 119.7
C6 C5 C4 118.9(3)
C6 C5 H5 120.5
C4 C5 H5 120.5
C5 C6 C7 120.6(3)
C5 C6 H6 119.7
C7 C6 H6 119.7
C6 C7 C2 121.1(3)
C6 C7 H7 119.4
C2 C7 H7 119.4
O1 C8 C9 122.9(3)
O1 C8 C1 117.6(3)
C9 C8 C1 119.4(3)
C10 C9 C14 119.2(3)
C10 C9 C8 121.8(3)
C14 C9 C8 119.0(3)
C11 C10 C9 119.9(3)
C11 C10 H10 120.0
C9 C10 H10 120.0
C12 C11 C10 120.6(4)
C12 C11 H11 119.7
C10 C11 H11 119.7
C11 C12 C13 120.0(4)
C11 C12 H12 120.0
C13 C12 H12 120.0
C12 C13 C14 120.3(4)
C12 C13 H13 119.8
C14 C13 H13 119.8
C13 C14 C9 120.0(3)
C13 C14 H14 120.0
C9 C14 H14 120.0
N2 C15 C16 125.9(3)
N2 C15 H15 117.0
C16 C15 H15 117.0
C17 C16 C21 119.3(3)
C17 C16 C15 115.7(3)
C21 C16 C15 124.9(3)
C16 C17 C18 121.5(3)
C16 C17 H17 119.3
C18 C17 H17 119.3
C19 C18 C17 120.6(3)
C19 C18 H18 119.7
C17 C18 H18 119.7
C18 C19 C20 120.7(3)
C18 C19 H19 119.6
C20 C19 H19 119.6
C25 C20 C19 120.6(3)
C25 C20 C21 119.6(3)
C19 C20 C21 119.7(3)
C22 C21 C20 117.2(3)
C22 C21 C16 124.6(3)
C20 C21 C16 118.2(3)
C23 C22 C21 121.4(3)
C23 C22 H22 119.3
C21 C22 H22 119.3
C22 C23 C24 120.9(3)
C22 C23 H23 119.5
C24 C23 H23 119.5
C25 C24 C23 119.8(3)
C25 C24 H24 120.1
C23 C24 H24 120.1
C24 C25 C20 121.1(3)
C24 C25 H25 119.5
C20 C25 H25 119.5
C1 N1 N2 110.8(2)
C15 N2 N1 111.5(2)

loop_
_geom_bond_atom_site_label_1
_geom_bond_atom_site_label_2
_geom_bond_distance
C1 N1 1.282(3)
C1 C2 1.478(3)
C1 C8 1.525(3)
C2 C7 1.376(3)
C2 C3 1.379(3)
C3 C4 1.378(4)
C3 H3 0.9300
C4 C5 1.379(4)
C4 H4 0.9300
C5 C6 1.366(4)
C5 H5 0.9300
C6 C7 1.372(3)
C6 H6 0.9300
C7 H7 0.9300
C8 O1 1.221(3)
C8 C9 1.486(4)
C9 C10 1.384(3)
C9 C14 1.384(3)
C10 C11 1.367(4)
C10 H10 0.9300
C11 C12 1.365(4)
C11 H11 0.9300
C12 C13 1.368(4)
C12 H12 0.9300
C13 C14 1.372(4)
C13 H13 0.9300
C14 H14 0.9300
C15 N2 1.284(3)
C15 C16 1.457(3)
C15 H15 0.9300
C16 C17 1.374(3)
C16 C21 1.430(3)
C17 C18 1.395(4)
C17 H17 0.9300
C18 C19 1.347(4)
C18 H18 0.9300
C19 C20 1.409(4)
C19 H19 0.9300
C20 C25 1.409(4)
C20 C21 1.424(3)
C21 C22 1.414(3)
C22 C23 1.362(3)
C22 H22 0.9300
C23 C24 1.393(4)
C23 H23 0.9300
C24 C25 1.357(4)
C24 H24 0.9300
C25 H25 0.9300
N1 N2 1.426(3)

loop_
_geom_hbond_atom_site_label_D
_geom_hbond_atom_site_label_H
_geom_hbond_atom_site_label_A
_geom_hbond_site_symmetry_A
_geom_hbond_distance_DH
_geom_hbond_distance_HA
_geom_hbond_distance_DA
_geom_hbond_angle_DHA
C5 H5 O1 2_646 0.93 2.49 3.355(4) 155.6
C3 H3 N1 . 0.93 2.53 2.827(4) 98.8
C14 H14 O1 . 0.93 2.54 2.826(4) 98.2
C22 H22 N2 . 0.93 2.28 2.930(4) 126.1

_cod_database_fobs_code 2021932
